data_1516269
loop_
_publ_author_name
'Pedrick, E. A.'
'Wu, G.'
'Kaltsoyannis, N.'
'Hayton, T. W.'

_publ_section_title
;
 Reductive silylation of a uranyl dibenzoylmethanate complex: an example
 of controlled uranyl oxo ligand cleavage
;
_journal_issue 8
_journal_name_full 'Chemical Science'
_journal_page_first 3204
_journal_paper_doi 10.1039/c4sc00996g
_journal_volume 5
_journal_year 2014
_chemical_formula_sum 'C73 H48 B F15 O7 U'
_chemical_formula_weight 1570.95
_chemical_name_systematic
; 
 ? 
;
_space_group_IT_number 1
_symmetry_cell_setting triclinic
_symmetry_space_group_name_Hall 'P 1'
_symmetry_space_group_name_H-M 'P 1'
_atom_sites_solution_hydrogens geom
_atom_sites_solution_primary direct
_atom_sites_solution_secondary difmap
_audit_creation_method SHELXL-97
_cell_angle_alpha 112.966(2)
_cell_angle_beta 96.391(2)
_cell_angle_gamma 115.286(2)
_cell_formula_units_Z 2
_cell_length_a 15.1204(4)
_cell_length_b 16.1764(5)
_cell_length_c 16.4479(5)
_cell_measurement_temperature 100(2)
_cell_volume 3157.0(2)
_computing_structure_refinement 'SHELXL-97 (Sheldrick, 2008)'
_computing_structure_solution 'SHELXS-97 (Sheldrick, 2008)'
_diffrn_ambient_temperature 100(2)
_diffrn_measured_fraction_theta_full 0.996
_diffrn_measured_fraction_theta_max 0.996
_diffrn_radiation_monochromator graphite
_diffrn_radiation_source 'fine-focus sealed tube'
_diffrn_radiation_type MoK\a
_diffrn_radiation_wavelength 0.71073
_diffrn_reflns_av_R_equivalents 0.0440
_diffrn_reflns_av_sigmaI/netI 0.0900
_diffrn_reflns_limit_h_max 20
_diffrn_reflns_limit_h_min -19
_diffrn_reflns_limit_k_max 21
_diffrn_reflns_limit_k_min -21
_diffrn_reflns_limit_l_max 21
_diffrn_reflns_limit_l_min -21
_diffrn_reflns_number 32024
_diffrn_reflns_theta_full 28.28
_diffrn_reflns_theta_max 28.28
_diffrn_reflns_theta_min 1.43
_exptl_absorpt_coefficient_mu 2.672
_exptl_absorpt_correction_T_max 0.7760
_exptl_absorpt_correction_T_min 0.6171
_exptl_absorpt_correction_type multi-scan
_exptl_absorpt_process_details SADABS
_exptl_crystal_colour red
_exptl_crystal_density_diffrn 1.653
_exptl_crystal_density_method 'not measured'
_exptl_crystal_description plate
_exptl_crystal_F_000 1548
_exptl_crystal_size_max 0.20
_exptl_crystal_size_mid 0.15
_exptl_crystal_size_min 0.10
_refine_diff_density_max 1.486
_refine_diff_density_min -2.212
_refine_diff_density_rms 0.145
_refine_ls_abs_structure_details 'Flack H D (1983), Acta Cryst. A39, 876-881'
_refine_ls_abs_structure_Flack 0.495(10)
_refine_ls_extinction_method none
_refine_ls_goodness_of_fit_ref 0.975
_refine_ls_hydrogen_treatment constr
_refine_ls_matrix_type full
_refine_ls_number_parameters 1130
_refine_ls_number_reflns 24983
_refine_ls_number_restraints 62
_refine_ls_restrained_S_all 1.054
_refine_ls_R_factor_all 0.0736
_refine_ls_R_factor_gt 0.0468
_refine_ls_shift/su_max 0.010
_refine_ls_shift/su_mean 0.000
_refine_ls_structure_factor_coef Fsqd
_refine_ls_weighting_details 'calc w=1/[\s^2^(Fo^2^)+(0.0500P)^2^+0.9996P] where P=(Fo^2^+2Fc^2^)/3'
_refine_ls_weighting_scheme calc
_refine_ls_wR_factor_gt 0.0950
_refine_ls_wR_factor_ref 0.1062
_reflns_number_gt 19573
_reflns_number_total 24983
_reflns_threshold_expression >2sigma(I)
_cod_data_source_file c4sc00996g2.cif
_cod_data_source_block complex_4
_cod_depositor_comments 'Adding full bibliography for 1516266--1516269.cif.'
_cod_original_cell_volume 3157.04(16)
_cod_original_sg_symbol_H-M p1
_cod_database_code 1516269

loop_
_symmetry_equiv_pos_as_xyz
'x, y, z'

loop_
_atom_site_label
_atom_site_type_symbol
_atom_site_fract_x
_atom_site_fract_y
_atom_site_fract_z
_atom_site_U_iso_or_equiv
_atom_site_adp_type
_atom_site_occupancy
_atom_site_symmetry_multiplicity
_atom_site_calc_flag
_atom_site_refinement_flags
B1 B 0.438(3) 1.023(3) 0.561(2) 0.0156(13) Uani 1 1 d .
B1A B 0.776(3) 0.785(3) 0.827(2) 0.0156(13) Uani 1 1 d .
C1 C -0.0014(15) 0.5823(16) 0.2323(16) 0.0159(8) Uani 1 1 d .
C2 C -0.0356(13) 0.5628(14) 0.2939(12) 0.0148(13) Uani 1 1 d .
H2 H -0.0908 0.4932 0.2712 0.018 Uiso 1 1 calc R
C3 C -0.0032(18) 0.6297(16) 0.3910(15) 0.0159(8) Uani 1 1 d .
C4 C -0.047(2) 0.601(2) 0.460(2) 0.0234(17) Uani 1 1 d D
C5 C -0.0052(17) 0.678(2) 0.5575(18) 0.0154(15) Uani 1 1 d D
H5 H 0.0452 0.7479 0.5763 0.018 Uiso 1 1 calc R
C6 C -0.035(2) 0.654(3) 0.623(2) 0.0303(14) Uani 1 1 d D
H6 H -0.0061 0.7073 0.6866 0.036 Uiso 1 1 calc R
C7 C -0.1034(9) 0.5550(9) 0.6006(8) 0.036(2) Uani 1 1 d D
H7 H -0.1243 0.5398 0.6479 0.043 Uiso 1 1 calc R
C8 C -0.1450(9) 0.4737(8) 0.5069(7) 0.043(2) Uani 1 1 d D
H8 H -0.1908 0.4030 0.4908 0.051 Uiso 1 1 calc R
C9 C -0.1168(9) 0.5002(9) 0.4384(8) 0.036(2) Uani 1 1 d D
H9 H -0.1467 0.4467 0.3748 0.044 Uiso 1 1 calc R
C10 C -0.041(2) 0.518(2) 0.133(2) 0.0168(11) Uani 1 1 d .
C11 C -0.149(2) 0.427(2) 0.0919(19) 0.021(2) Uani 1 1 d .
H11 H -0.1902 0.4066 0.1274 0.026 Uiso 1 1 calc R
C12 C -0.181(3) 0.375(2) -0.009(2) 0.033(2) Uani 1 1 d .
H12 H -0.2507 0.3177 -0.0410 0.040 Uiso 1 1 calc R
C13 C -0.125(3) 0.398(2) -0.065(2) 0.0353(18) Uani 1 1 d .
H13 H -0.1524 0.3541 -0.1308 0.042 Uiso 1 1 calc R
C14 C -0.031(3) 0.483(3) -0.025(2) 0.0334(18) Uani 1 1 d .
H14 H 0.0072 0.5037 -0.0628 0.040 Uiso 1 1 calc R
C15 C 0.014(3) 0.544(2) 0.074(2) 0.0258(17) Uani 1 1 d .
H15 H 0.0823 0.6031 0.1014 0.031 Uiso 1 1 calc R
C16 C 0.363(2) 0.710(2) 0.3323(19) 0.0146(13) Uani 1 1 d .
C17 C 0.3676(13) 0.6855(12) 0.4111(14) 0.0148(13) Uani 1 1 d .
H17 H 0.4057 0.6527 0.4155 0.018 Uiso 1 1 calc R
C18 C 0.325(2) 0.705(2) 0.4719(19) 0.0159(16) Uani 1 1 d .
C19 C 0.330(2) 0.682(2) 0.5522(19) 0.0159(12) Uani 1 1 d .
C20 C 0.414(2) 0.684(2) 0.594(2) 0.0178(14) Uani 1 1 d .
H20 H 0.4736 0.7060 0.5757 0.021 Uiso 1 1 calc R
C21 C 0.416(2) 0.656(2) 0.663(2) 0.0226(15) Uani 1 1 d .
H21 H 0.4780 0.6637 0.6946 0.027 Uiso 1 1 calc R
C22 C 0.3220(17) 0.6139(16) 0.6892(13) 0.0215(15) Uani 1 1 d .
H22 H 0.3169 0.5829 0.7284 0.026 Uiso 1 1 calc R
C23 C 0.244(2) 0.623(2) 0.6528(18) 0.023(2) Uani 1 1 d .
H23 H 0.1876 0.6099 0.6756 0.027 Uiso 1 1 calc R
C24 C 0.245(2) 0.651(2) 0.5833(19) 0.0199(17) Uani 1 1 d .
H24 H 0.1850 0.6491 0.5555 0.024 Uiso 1 1 calc R
C25 C 0.4108(19) 0.6777(19) 0.2563(15) 0.014(2) Uani 1 1 d .
C26 C 0.413(2) 0.712(2) 0.196(2) 0.0258(17) Uani 1 1 d .
H26 H 0.3866 0.7571 0.2035 0.031 Uiso 1 1 calc R
C27 C 0.451(2) 0.689(3) 0.123(2) 0.032(3) Uani 1 1 d .
H27 H 0.4448 0.7082 0.0762 0.039 Uiso 1 1 calc R
C28 C 0.5008(17) 0.6293(14) 0.1277(15) 0.0215(15) Uani 1 1 d .
H28 H 0.5306 0.6114 0.0805 0.026 Uiso 1 1 calc R
C29 C 0.510(2) 0.596(2) 0.193(2) 0.032(3) Uani 1 1 d .
H29 H 0.5475 0.5617 0.1933 0.038 Uiso 1 1 calc R
C30 C 0.459(2) 0.6172(18) 0.261(2) 0.024(3) Uani 1 1 d .
H30 H 0.4567 0.5934 0.3053 0.029 Uiso 1 1 calc R
C31 C 0.133(2) 0.970(2) 0.3794(19) 0.0154(13) Uani 1 1 d .
C32 C 0.197(2) 1.006(2) 0.3291(19) 0.0160(15) Uani 1 1 d .
H32 H 0.2092 1.0692 0.3301 0.019 Uiso 1 1 calc R
C33 C 0.241(2) 0.959(2) 0.2821(18) 0.0144(16) Uani 1 1 d .
C34 C 0.0677(18) 1.0135(17) 0.4173(14) 0.0173(9) Uani 1 1 d D
C35 C 0.0375(16) 1.0013(17) 0.4948(13) 0.0183(19) Uani 1 1 d D
H35 H 0.0617 0.9716 0.5247 0.022 Uiso 1 1 calc R
C36 C -0.0301(17) 1.0367(17) 0.5219(16) 0.0287(18) Uani 1 1 d D
H36 H -0.0507 1.0295 0.5724 0.034 Uiso 1 1 calc R
C37 C -0.0679(12) 1.0784(12) 0.4854(9) 0.0209(11) Uani 1 1 d D
H37 H -0.1144 1.0985 0.5086 0.025 Uiso 1 1 calc R
C38 C -0.0365(18) 1.095(2) 0.4049(14) 0.0240(17) Uani 1 1 d D
H38 H -0.0617 1.1241 0.3754 0.029 Uiso 1 1 calc R
C39 C 0.0336(18) 1.0616(19) 0.3785(17) 0.0210(12) Uani 1 1 d D
H39 H 0.0589 1.0730 0.3313 0.025 Uiso 1 1 calc R
C40 C 0.300(2) 0.991(2) 0.2273(19) 0.0154(10) Uani 1 1 d .
C41 C 0.377(2) 0.967(2) 0.2085(19) 0.0174(14) Uani 1 1 d .
H41 H 0.3926 0.9324 0.2377 0.021 Uiso 1 1 calc R
C42 C 0.430(2) 0.990(2) 0.152(2) 0.0196(10) Uani 1 1 d .
H42 H 0.4852 0.9758 0.1465 0.023 Uiso 1 1 calc R
C43 C 0.4067(14) 1.0321(11) 0.1028(14) 0.0209(11) Uani 1 1 d .
H43 H 0.4404 1.0436 0.0595 0.025 Uiso 1 1 calc R
C44 C 0.325(2) 1.060(2) 0.119(2) 0.0235(18) Uani 1 1 d .
H44 H 0.3068 1.0906 0.0862 0.028 Uiso 1 1 calc R
C45 C 0.276(2) 1.041(2) 0.184(2) 0.0205(13) Uani 1 1 d .
H45 H 0.2276 1.0627 0.1976 0.025 Uiso 1 1 calc R
C46 C 0.469(2) 1.138(2) 0.5736(18) 0.0147(14) Uani 1 1 d .
C47 C 0.4050(18) 1.171(2) 0.5726(17) 0.015(2) Uani 1 1 d .
C48 C 0.412(3) 1.261(3) 0.569(2) 0.0274(16) Uani 1 1 d .
C49 C 0.512(3) 1.334(2) 0.578(2) 0.0296(13) Uani 1 1 d .
C50 C 0.596(2) 1.309(2) 0.582(2) 0.024(3) Uani 1 1 d .
C51 C 0.573(2) 1.212(2) 0.5823(19) 0.018(2) Uani 1 1 d .
C52 C 0.412(2) 1.0288(19) 0.6606(18) 0.0109(16) Uani 1 1 d .
C53 C 0.496(2) 1.090(2) 0.7474(18) 0.0142(17) Uani 1 1 d .
C54 C 0.478(2) 1.097(2) 0.8299(18) 0.0165(17) Uani 1 1 d .
C55 C 0.389(2) 1.036(2) 0.8304(19) 0.0182(15) Uani 1 1 d .
C56 C 0.306(2) 0.972(2) 0.744(2) 0.0173(12) Uani 1 1 d .
C57 C 0.319(2) 0.966(2) 0.6625(19) 0.0151(10) Uani 1 1 d .
C58 C 0.5272(18) 0.9850(19) 0.5333(17) 0.011(2) Uani 1 1 d .
C59 C 0.5458(17) 0.9885(17) 0.4475(14) 0.0157(12) Uani 1 1 d .
C60 C 0.609(2) 0.952(2) 0.4207(19) 0.0224(17) Uani 1 1 d .
C61 C 0.642(2) 0.904(2) 0.453(2) 0.0234(14) Uani 1 1 d .
C62 C 0.625(2) 0.905(2) 0.537(2) 0.0214(14) Uani 1 1 d .
C63 C 0.5639(14) 0.9455(15) 0.5757(13) 0.0157(12) Uani 1 1 d .
C64 C 0.1927(19) 0.4316(19) 0.0274(17) 0.038(5) Uani 1 1 d .
H64A H 0.2043 0.5022 0.0492 0.057 Uiso 1 1 calc R
H64B H 0.1666 0.3929 -0.0412 0.057 Uiso 1 1 calc R
H64C H 0.2582 0.4362 0.0504 0.057 Uiso 1 1 calc R
C65 C 0.1131(17) 0.3745(18) 0.0648(14) 0.032(6) Uani 1 1 d .
H65A H 0.1032 0.3039 0.0440 0.039 Uiso 1 1 calc R
H65B H 0.0457 0.3655 0.0376 0.039 Uiso 1 1 calc R
C66 C 0.147(2) 0.4347(19) 0.175(2) 0.038(7) Uani 1 1 d .
H66A H 0.2155 0.4462 0.2019 0.046 Uiso 1 1 calc R
H66B H 0.1542 0.5042 0.1953 0.046 Uiso 1 1 calc R
C67 C 0.0725(16) 0.3795(17) 0.2155(14) 0.024(6) Uani 1 1 d .
H67A H 0.0045 0.3715 0.1922 0.028 Uiso 1 1 calc R
H67B H 0.0620 0.3086 0.1935 0.028 Uiso 1 1 calc R
C68 C 0.1103(18) 0.4365(14) 0.3186(18) 0.032(6) Uani 1 1 d .
H68A H 0.1164 0.5057 0.3405 0.038 Uiso 1 1 calc R
H68B H 0.1803 0.4486 0.3417 0.038 Uiso 1 1 calc R
C69 C 0.039(2) 0.377(3) 0.361(2) 0.059(8) Uani 1 1 d .
H69A H -0.0305 0.3670 0.3395 0.089 Uiso 1 1 calc R
H69B H 0.0674 0.4182 0.4291 0.089 Uiso 1 1 calc R
H69C H 0.0329 0.3092 0.3399 0.089 Uiso 1 1 calc R
C70 C 0.5938(8) 0.3740(7) 0.1407(6) 0.045(3) Uiso 1 1 d D
H70 H 0.5779 0.3444 0.0748 0.054 Uiso 1 1 calc R
C71 C 0.5415(10) 0.3141(9) 0.1827(7) 0.073(6) Uiso 1 1 d D
H71 H 0.4869 0.2437 0.1426 0.088 Uiso 1 1 calc R
C72 C 0.5654(8) 0.3522(7) 0.2773(6) 0.058(3) Uiso 1 1 d D
C73 C 0.6367(10) 0.4522(7) 0.3351(7) 0.077(4) Uiso 1 1 d D
H73 H 0.6506 0.4824 0.4009 0.093 Uiso 1 1 calc R
C74 C 0.6898(9) 0.5103(7) 0.2953(6) 0.062(4) Uiso 1 1 d D
H74 H 0.7461 0.5792 0.3375 0.074 Uiso 1 1 calc R
C75 C 0.6707(10) 0.4801(9) 0.2027(7) 0.053(4) Uiso 1 1 d D
H75 H 0.7066 0.5270 0.1809 0.064 Uiso 1 1 calc R
C800 C 0.0454(11) 0.3559(12) 0.5879(8) 0.058(4) Uiso 1 1 d D
H800 H 0.0442 0.3142 0.5276 0.070 Uiso 1 1 calc R
C801 C -0.0301(8) 0.3846(9) 0.5865(6) 0.065(4) Uiso 1 1 d D
H801 H -0.0786 0.3628 0.5297 0.078 Uiso 1 1 calc R
C802 C -0.0293(8) 0.4450(9) 0.6708(6) 0.061(4) Uiso 1 1 d D
H802 H -0.0788 0.4666 0.6746 0.074 Uiso 1 1 calc R
C803 C 0.0381(6) 0.4739(6) 0.7468(5) 0.0191(17) Uiso 1 1 d D
H803 H 0.0370 0.5157 0.8058 0.023 Uiso 1 1 calc R
C804 C 0.1129(11) 0.4442(14) 0.7430(7) 0.056(4) Uiso 1 1 d D
C805 C 0.1200(15) 0.3773(19) 0.6603(8) 0.091(8) Uiso 1 1 d D
H805 H 0.1670 0.3525 0.6563 0.109 Uiso 1 1 calc R
C806 C 0.1799(12) 0.4709(14) 0.8260(8) 0.061(4) Uiso 1 1 d D
H80A H 0.2373 0.4606 0.8136 0.091 Uiso 1 1 calc R
H80B H 0.1421 0.4265 0.8517 0.091 Uiso 1 1 calc R
H80C H 0.2074 0.5445 0.8713 0.091 Uiso 1 1 calc R
C1A C 1.2085(15) 1.2234(16) 1.1529(16) 0.0159(8) Uani 1 1 d .
C2A C 1.2627(14) 1.2509(14) 1.0884(12) 0.0148(13) Uani 1 1 d .
H2A H 1.3257 1.3155 1.1115 0.018 Uiso 1 1 calc R
C3A C 1.2164(18) 1.1769(16) 0.9917(15) 0.0159(8) Uani 1 1 d .
C4A C 1.262(2) 1.203(2) 0.927(2) 0.0234(17) Uani 1 1 d .
C5A C 1.2090(17) 1.138(2) 0.8338(18) 0.0154(15) Uani 1 1 d .
H5A H 1.1413 1.0795 0.8125 0.018 Uiso 1 1 calc R
C6A C 1.256(2) 1.160(3) 0.769(2) 0.0303(14) Uani 1 1 d .
H6A H 1.2183 1.1182 0.7037 0.036 Uiso 1 1 calc R
C7A C 1.3589(9) 1.2453(9) 0.8028(8) 0.036(2) Uani 1 1 d .
H7A H 1.3923 1.2558 0.7590 0.043 Uiso 1 1 calc R
C8A C 1.4107(10) 1.3114(8) 0.8946(7) 0.043(2) Uani 1 1 d .
H8A H 1.4763 1.3724 0.9148 0.051 Uiso 1 1 calc R
C9A C 1.3687(9) 1.2909(9) 0.9602(8) 0.036(2) Uani 1 1 d .
H9A H 1.4078 1.3329 1.0251 0.044 Uiso 1 1 calc R
C10A C 1.261(2) 1.294(2) 1.258(2) 0.0168(11) Uani 1 1 d .
C11A C 1.350(2) 1.383(2) 1.3043(19) 0.021(2) Uani 1 1 d .
H11A H 1.3863 1.4041 1.2661 0.026 Uiso 1 1 calc R
C12A C 1.398(3) 1.449(2) 1.397(2) 0.033(2) Uani 1 1 d .
H12A H 1.4628 1.5129 1.4237 0.040 Uiso 1 1 calc R
C13A C 1.342(3) 1.412(2) 1.449(2) 0.0353(18) Uani 1 1 d .
H13A H 1.3715 1.4483 1.5153 0.042 Uiso 1 1 calc R
C14A C 1.243(3) 1.322(3) 1.405(2) 0.0334(18) Uani 1 1 d .
H14A H 1.2029 1.3023 1.4422 0.040 Uiso 1 1 calc R
C15A C 1.203(3) 1.263(2) 1.310(2) 0.0258(17) Uani 1 1 d .
H15A H 1.1367 1.2015 1.2798 0.031 Uiso 1 1 calc R
C16A C 0.846(2) 1.102(2) 1.0499(19) 0.0146(13) Uani 1 1 d .
C17A C 0.8331(13) 1.1193(12) 0.9797(14) 0.0148(13) Uani 1 1 d .
H17A H 0.7847 1.1399 0.9693 0.018 Uiso 1 1 calc R
C18A C 0.896(2) 1.106(2) 0.9134(19) 0.0159(16) Uani 1 1 d .
C19A C 0.891(2) 1.139(2) 0.8431(19) 0.0159(12) Uani 1 1 d .
C20A C 0.802(2) 1.137(2) 0.803(2) 0.0178(14) Uani 1 1 d .
H20A H 0.7426 1.1160 0.8219 0.021 Uiso 1 1 calc R
C21A C 0.805(2) 1.167(2) 0.733(2) 0.0226(15) Uani 1 1 d .
H21A H 0.7484 1.1696 0.7059 0.027 Uiso 1 1 calc R
C22A C 0.8835(17) 1.1900(16) 0.7060(13) 0.0215(15) Uani 1 1 d .
H22A H 0.8784 1.1992 0.6524 0.026 Uiso 1 1 calc R
C23A C 0.980(2) 1.204(2) 0.7510(18) 0.023(2) Uani 1 1 d .
H23A H 1.0410 1.2338 0.7365 0.027 Uiso 1 1 calc R
C24A C 0.978(2) 1.170(2) 0.8164(19) 0.0199(17) Uani 1 1 d .
H24A H 1.0357 1.1678 0.8427 0.024 Uiso 1 1 calc R
C25A C 0.7959(19) 1.1246(19) 1.1166(15) 0.014(2) Uani 1 1 d .
C26A C 0.805(2) 1.095(2) 1.191(2) 0.0258(17) Uani 1 1 d .
H26A H 0.8435 1.0631 1.1968 0.031 Uiso 1 1 calc R
C27A C 0.750(2) 1.118(3) 1.2534(19) 0.032(3) Uani 1 1 d .
H27A H 0.7465 1.0897 1.2949 0.039 Uiso 1 1 calc R
C28A C 0.7039(17) 1.1703(14) 1.2621(15) 0.0215(15) Uani 1 1 d .
H28A H 0.6714 1.1845 1.3077 0.026 Uiso 1 1 calc R
C29A C 0.708(2) 1.203(2) 1.197(2) 0.032(3) Uani 1 1 d .
H29A H 0.6839 1.2492 1.2025 0.038 Uiso 1 1 calc R
C30A C 0.744(2) 1.1755(17) 1.126(2) 0.024(3) Uani 1 1 d .
H30A H 0.7318 1.1935 1.0792 0.029 Uiso 1 1 calc R
C31A C 1.078(2) 0.838(2) 1.0023(19) 0.0154(13) Uani 1 1 d .
C32A C 1.024(2) 0.808(2) 1.0548(19) 0.0160(15) Uani 1 1 d .
H32A H 1.0185 0.7502 1.0612 0.019 Uiso 1 1 calc R
C33A C 0.971(2) 0.862(2) 1.1031(18) 0.0144(16) Uani 1 1 d .
C34A C 1.1465(18) 0.7981(17) 0.9705(14) 0.0173(9) Uani 1 1 d D
C35A C 1.1902(15) 0.8167(17) 0.9076(13) 0.0183(19) Uani 1 1 d D
H35A H 1.1728 0.8542 0.8830 0.022 Uiso 1 1 calc R
C36A C 1.2567(17) 0.7869(17) 0.8761(15) 0.0287(18) Uani 1 1 d D
H36A H 1.2850 0.7998 0.8307 0.034 Uiso 1 1 calc R
C37A C 1.2794(12) 0.7320(13) 0.9209(9) 0.0209(11) Uani 1 1 d D
H37A H 1.3254 0.7076 0.9049 0.025 Uiso 1 1 calc R
C38A C 1.2392(18) 0.717(2) 0.9793(14) 0.0240(17) Uani 1 1 d D
H38A H 1.2554 0.6793 1.0038 0.029 Uiso 1 1 calc R
C39A C 1.1749(19) 0.749(2) 1.0124(17) 0.0210(12) Uani 1 1 d D
H39A H 1.1509 0.7386 1.0606 0.025 Uiso 1 1 calc R
C40A C 0.914(2) 0.827(2) 1.1651(19) 0.0154(10) Uani 1 1 d .
C41A C 0.839(2) 0.854(2) 1.1801(19) 0.0174(14) Uani 1 1 d .
H41A H 0.8234 0.8893 1.1519 0.021 Uiso 1 1 calc R
C42A C 0.787(2) 0.826(2) 1.238(2) 0.0196(10) Uani 1 1 d .
H42A H 0.7372 0.8443 1.2525 0.023 Uiso 1 1 calc R
C43A C 0.8106(14) 0.7692(12) 1.2754(13) 0.0209(11) Uani 1 1 d .
H43A H 0.7729 0.7468 1.3125 0.025 Uiso 1 1 calc R
C44A C 0.881(2) 0.748(2) 1.261(2) 0.0235(18) Uani 1 1 d .
H44A H 0.8965 0.7120 1.2887 0.028 Uiso 1 1 calc R
C45A C 0.932(2) 0.774(2) 1.206(2) 0.0205(13) Uani 1 1 d .
H45A H 0.9836 0.7559 1.1957 0.025 Uiso 1 1 calc R
C46A C 0.740(2) 0.669(2) 0.8172(18) 0.0147(14) Uani 1 1 d .
C47A C 0.8252(18) 0.646(2) 0.8241(17) 0.015(2) Uani 1 1 d .
C48A C 0.796(3) 0.553(3) 0.816(2) 0.0274(16) Uani 1 1 d .
C49A C 0.704(3) 0.484(2) 0.812(2) 0.0296(13) Uani 1 1 d .
C50A C 0.632(2) 0.504(2) 0.802(2) 0.024(3) Uani 1 1 d .
C51A C 0.651(2) 0.592(2) 0.8065(19) 0.018(2) Uani 1 1 d .
C52A C 0.797(2) 0.7911(19) 0.7365(18) 0.0109(16) Uani 1 1 d .
C53A C 0.722(2) 0.722(2) 0.6507(18) 0.0142(17) Uani 1 1 d .
C54A C 0.731(2) 0.719(2) 0.5670(18) 0.0165(17) Uani 1 1 d .
C55A C 0.834(2) 0.780(2) 0.5657(19) 0.0182(15) Uani 1 1 d .
C56A C 0.915(2) 0.847(2) 0.646(2) 0.0173(12) Uani 1 1 d .
C57A C 0.896(2) 0.845(2) 0.7281(19) 0.0151(10) Uani 1 1 d .
C58A C 0.6999(18) 0.8237(19) 0.8599(17) 0.011(2) Uani 1 1 d .
C59A C 0.6681(17) 0.8268(17) 0.9317(14) 0.0157(12) Uani 1 1 d .
C60A C 0.610(2) 0.865(2) 0.9786(19) 0.0224(17) Uani 1 1 d .
C61A C 0.568(2) 0.903(2) 0.929(2) 0.0234(14) Uani 1 1 d .
C62A C 0.595(2) 0.910(2) 0.858(2) 0.0214(14) Uani 1 1 d .
C63A C 0.6573(14) 0.8728(15) 0.8260(12) 0.0157(12) Uani 1 1 d .
F1 F 0.2321(12) 0.9048(13) 0.5877(11) 0.0207(7) Uani 1 1 d .
F2 F 0.6840(15) 1.3827(14) 0.5943(14) 0.0400(12) Uani 1 1 d .
F3 F 0.5310(17) 1.4230(14) 0.5822(15) 0.0466(9) Uani 1 1 d .
F4 F 0.3406(16) 1.2847(15) 0.5671(15) 0.0381(9) Uani 1 1 d .
F5 F 0.3040(13) 1.1082(13) 0.5649(12) 0.0219(7) Uani 1 1 d .
F6 F 0.5109(14) 1.0258(15) 0.4039(12) 0.0277(9) Uani 1 1 d .
F7 F 0.6290(15) 0.9549(16) 0.3381(13) 0.0357(8) Uani 1 1 d .
F8 F 0.7025(15) 0.8653(16) 0.4192(14) 0.0337(8) Uani 1 1 d .
F9 F 0.6535(15) 0.8568(16) 0.5722(14) 0.0351(10) Uani 1 1 d .
F10 F 0.5380(14) 0.9345(14) 0.6417(12) 0.0253(8) Uani 1 1 d .
F11 F 0.5903(12) 1.1541(13) 0.7458(11) 0.0220(7) Uani 1 1 d .
F12 F 0.5584(13) 1.1574(14) 0.9072(11) 0.0292(9) Uani 1 1 d .
F13 F 0.3679(14) 1.0356(14) 0.9036(12) 0.0304(9) Uani 1 1 d .
F14 F 0.2080(13) 0.9114(13) 0.7437(12) 0.0261(6) Uani 1 1 d .
F15 F 0.6562(12) 1.2039(13) 0.5900(13) 0.0285(11) Uani 1 1 d .
F1A F 0.9837(12) 0.9090(13) 0.8057(11) 0.0207(7) Uani 1 1 d .
F2A F 0.5276(15) 0.4386(14) 0.7955(14) 0.0400(12) Uani 1 1 d .
F3A F 0.6819(18) 0.3909(14) 0.8081(15) 0.0466(9) Uani 1 1 d .
F4A F 0.8787(16) 0.5325(15) 0.8211(15) 0.0381(9) Uani 1 1 d .
F5A F 0.9161(13) 0.7104(13) 0.8240(12) 0.0219(7) Uani 1 1 d .
F6A F 0.7036(14) 0.7833(15) 0.9776(12) 0.0277(9) Uani 1 1 d .
F7A F 0.5875(15) 0.8621(16) 1.0491(13) 0.0357(8) Uani 1 1 d .
F8A F 0.5131(15) 0.9439(16) 0.9658(14) 0.0337(8) Uani 1 1 d .
F9A F 0.5548(15) 0.9499(16) 0.8139(14) 0.0351(10) Uani 1 1 d .
F10A F 0.6726(14) 0.8798(14) 0.7432(12) 0.0253(8) Uani 1 1 d .
F11A F 0.6228(12) 0.6618(13) 0.6410(11) 0.0220(7) Uani 1 1 d .
F12A F 0.6488(13) 0.6524(14) 0.4834(11) 0.0292(9) Uani 1 1 d .
F13A F 0.8434(14) 0.7710(15) 0.4798(12) 0.0304(9) Uani 1 1 d .
F14A F 1.0079(13) 0.9055(13) 0.6473(12) 0.0261(6) Uani 1 1 d .
F15A F 0.5688(12) 0.6112(13) 0.7973(13) 0.0285(11) Uani 1 1 d .
O1 O 0.3379(14) 0.9451(15) 0.4807(13) 0.0148(9) Uani 1 1 d .
O2 O 0.0896(15) 0.6699(15) 0.2585(13) 0.0190(10) Uani 1 1 d .
O3 O 0.0797(14) 0.7267(15) 0.4294(13) 0.0194(10) Uani 1 1 d .
O4 O 0.1327(13) 0.8988(12) 0.4033(12) 0.020(3) Uani 1 1 d .
O5 O 0.2319(9) 0.8747(10) 0.2853(9) 0.013(2) Uani 1 1 d .
O6 O 0.2665(8) 0.7472(9) 0.4716(7) 0.018(2) Uani 1 1 d .
O7 O 0.3117(14) 0.7488(12) 0.3240(12) 0.019(2) Uani 1 1 d .
O1A O 0.8720(14) 0.8675(15) 0.9131(13) 0.0148(9) Uani 1 1 d .
O2A O 1.1228(15) 1.1381(15) 1.1221(13) 0.0190(10) Uani 1 1 d .
O3A O 1.1451(14) 1.0892(15) 0.9613(13) 0.0194(10) Uani 1 1 d .
O4A O 0.9728(10) 0.9389(12) 1.1002(10) 0.020(3) Uani 1 1 d .
O5A O 1.0846(11) 0.9099(10) 0.9869(10) 0.013(2) Uani 1 1 d .
O6A O 0.9015(13) 1.0601(12) 1.0663(11) 0.018(2) Uani 1 1 d .
O7A O 0.9618(8) 1.0789(8) 0.9274(8) 0.019(2) Uani 1 1 d .
U1 U 0.21511(2) 0.81367(2) 0.38957(2) 0.01397(5) Uani 1 1 d .
U1A U 0.99961(2) 1.00048(2) 0.99992(2) 0.01397(5) Uani 1 1 d .
C76 C 0.5151(9) 0.2847(8) 0.3259(8) 0.051(3) Uiso 1 1 d D
H76A H 0.5611 0.2622 0.3442 0.077 Uiso 1 1 calc R
H76B H 0.4478 0.2230 0.2819 0.077 Uiso 1 1 calc R
H76C H 0.5053 0.3271 0.3817 0.077 Uiso 1 1 calc R

loop_
_atom_site_aniso_label
_atom_site_aniso_U_11
_atom_site_aniso_U_22
_atom_site_aniso_U_33
_atom_site_aniso_U_23
_atom_site_aniso_U_13
_atom_site_aniso_U_12
B1 0.017(2) 0.015(3) 0.014(2) 0.008(2) 0.0054(18) 0.008(2)
B1A 0.017(2) 0.015(3) 0.014(2) 0.008(2) 0.0054(18) 0.008(2)
C1 0.0120(16) 0.015(2) 0.019(2) 0.0067(18) 0.0042(15) 0.0079(17)
C2 0.009(3) 0.0153(16) 0.0200(18) 0.0104(14) 0.0074(18) 0.0042(18)
C3 0.0120(16) 0.015(2) 0.019(2) 0.0067(18) 0.0042(15) 0.0079(17)
C4 0.023(2) 0.019(4) 0.022(3) 0.010(3) 0.0117(19) 0.006(3)
C5 0.014(4) 0.0174(19) 0.020(2) 0.0108(17) 0.010(2) 0.010(2)
C6 0.036(4) 0.029(2) 0.022(3) 0.012(2) 0.017(3) 0.012(3)
C7 0.033(6) 0.039(4) 0.031(4) 0.021(3) 0.018(4) 0.009(4)
C8 0.049(5) 0.031(4) 0.031(4) 0.018(3) 0.020(4) 0.002(3)
C9 0.032(6) 0.030(4) 0.024(3) 0.008(3) 0.012(4) 0.001(3)
C10 0.022(3) 0.0164(19) 0.017(2) 0.0103(16) 0.0043(19) 0.0123(19)
C11 0.020(5) 0.020(2) 0.019(3) 0.011(2) 0.008(3) 0.006(3)
C12 0.040(3) 0.016(4) 0.024(3) 0.005(3) -0.005(2) 0.006(3)
C13 0.056(4) 0.021(3) 0.015(3) 0.003(2) 0.000(3) 0.017(2)
C14 0.051(3) 0.025(4) 0.014(4) 0.007(4) 0.008(3) 0.014(3)
C15 0.036(3) 0.021(3) 0.016(3) 0.009(3) 0.003(2) 0.012(2)
C16 0.010(3) 0.0126(19) 0.016(3) 0.005(2) 0.003(2) 0.005(2)
C17 0.009(3) 0.0153(16) 0.0200(18) 0.0104(14) 0.0074(18) 0.0042(18)
C18 0.017(3) 0.012(2) 0.020(3) 0.008(2) 0.007(2) 0.0083(19)
C19 0.019(3) 0.010(3) 0.016(3) 0.005(2) 0.003(2) 0.006(2)
C20 0.021(2) 0.015(3) 0.021(4) 0.009(3) 0.010(2) 0.011(2)
C21 0.026(3) 0.021(4) 0.019(4) 0.006(3) 0.004(3) 0.015(3)
C22 0.034(3) 0.025(3) 0.0187(17) 0.0192(19) 0.0154(17) 0.016(3)
C23 0.025(4) 0.027(5) 0.019(6) 0.013(5) 0.013(4) 0.013(4)
C24 0.021(4) 0.025(3) 0.020(5) 0.014(3) 0.007(3) 0.014(3)
C25 0.014(3) 0.012(4) 0.003(6) -0.002(4) 0.002(4) 0.002(3)
C26 0.029(3) 0.028(4) 0.027(3) 0.014(3) 0.016(2) 0.016(2)
C27 0.032(7) 0.046(5) 0.018(6) 0.016(5) 0.015(5) 0.018(5)
C28 0.034(3) 0.025(3) 0.0187(17) 0.0192(19) 0.0154(17) 0.016(3)
C29 0.034(3) 0.042(7) 0.045(3) 0.023(4) 0.024(3) 0.035(4)
C30 0.030(5) 0.020(8) 0.033(3) 0.017(5) 0.019(3) 0.015(6)
C31 0.016(2) 0.015(3) 0.011(4) 0.003(3) 0.003(2) 0.008(2)
C32 0.020(3) 0.0203(19) 0.017(3) 0.013(2) 0.012(2) 0.012(2)
C33 0.015(2) 0.017(3) 0.010(2) 0.0081(19) 0.0007(18) 0.0075(19)
C34 0.020(2) 0.0152(19) 0.017(2) 0.0071(17) 0.0077(16) 0.0093(17)
C35 0.022(4) 0.022(2) 0.014(4) 0.011(3) 0.006(4) 0.011(3)
C36 0.031(5) 0.025(4) 0.028(4) 0.009(3) 0.018(3) 0.013(4)
C37 0.0274(18) 0.027(2) 0.020(3) 0.013(2) 0.0199(19) 0.0190(16)
C38 0.022(4) 0.026(2) 0.034(3) 0.018(2) 0.010(3) 0.017(3)
C39 0.025(3) 0.022(2) 0.019(2) 0.0105(18) 0.012(2) 0.014(2)
C40 0.0168(19) 0.016(2) 0.012(2) 0.0075(18) 0.0042(16) 0.0073(17)
C41 0.018(2) 0.021(3) 0.016(2) 0.010(2) 0.0050(16) 0.011(2)
C42 0.020(2) 0.026(2) 0.019(2) 0.0120(18) 0.0113(18) 0.015(2)
C43 0.0274(18) 0.027(2) 0.020(3) 0.013(2) 0.0199(19) 0.0190(16)
C44 0.030(4) 0.038(4) 0.024(5) 0.026(4) 0.015(4) 0.025(4)
C45 0.021(3) 0.026(2) 0.028(2) 0.0176(19) 0.014(2) 0.017(2)
C46 0.018(3) 0.014(3) 0.0092(18) 0.0061(18) 0.0044(17) 0.005(3)
C47 0.011(5) 0.017(2) 0.012(3) 0.005(2) -0.001(4) 0.007(4)
C48 0.038(4) 0.028(2) 0.020(3) 0.011(2) 0.006(3) 0.021(3)
C49 0.047(3) 0.016(2) 0.024(2) 0.014(2) 0.005(2) 0.012(2)
C50 0.021(6) 0.023(2) 0.022(3) 0.012(2) 0.009(3) 0.003(3)
C51 0.020(4) 0.016(4) 0.020(2) 0.010(3) 0.007(2) 0.011(2)
C52 0.014(2) 0.011(2) 0.013(3) 0.006(2) 0.009(2) 0.0099(18)
C53 0.011(2) 0.0172(19) 0.015(4) 0.010(2) 0.004(2) 0.0070(17)
C54 0.018(3) 0.020(2) 0.013(3) 0.008(2) 0.005(2) 0.010(2)
C55 0.025(4) 0.021(2) 0.013(3) 0.011(2) 0.008(3) 0.012(2)
C56 0.014(3) 0.016(2) 0.023(2) 0.0114(19) 0.011(2) 0.005(2)
C57 0.0144(18) 0.0127(19) 0.0146(19) 0.0049(16) 0.0039(15) 0.0059(16)
C58 0.009(4) 0.013(2) 0.014(2) 0.0071(18) 0.004(3) 0.007(2)
C59 0.0170(16) 0.0194(14) 0.010(3) 0.0093(19) 0.0039(19) 0.0069(13)
C60 0.022(3) 0.032(3) 0.012(4) 0.012(3) 0.011(3) 0.012(2)
C61 0.017(3) 0.024(3) 0.023(4) 0.006(3) 0.010(3) 0.009(3)
C62 0.020(3) 0.021(2) 0.023(3) 0.010(2) 0.008(3) 0.012(2)
C63 0.0170(16) 0.0194(14) 0.010(3) 0.0093(19) 0.0039(19) 0.0069(13)
C64 0.037(12) 0.038(8) 0.031(9) 0.019(7) 0.013(7) 0.011(8)
C65 0.022(8) 0.043(11) 0.014(7) -0.002(7) -0.007(6) 0.019(8)
C66 0.036(14) 0.023(12) 0.061(17) 0.029(11) 0.018(11) 0.012(11)
C67 0.016(9) 0.023(11) 0.016(9) -0.004(7) -0.007(7) 0.013(9)
C68 0.031(10) 0.013(7) 0.054(13) 0.020(8) 0.019(8) 0.009(7)
C69 0.016(7) 0.074(15) 0.057(13) 0.012(10) 0.019(7) 0.015(8)
C1A 0.0120(16) 0.015(2) 0.019(2) 0.0067(18) 0.0042(15) 0.0079(17)
C2A 0.009(3) 0.0153(16) 0.0200(18) 0.0104(14) 0.0074(18) 0.0042(18)
C3A 0.0120(16) 0.015(2) 0.019(2) 0.0067(18) 0.0042(15) 0.0079(17)
C4A 0.023(2) 0.019(4) 0.022(3) 0.010(3) 0.0117(19) 0.006(3)
C5A 0.014(4) 0.0174(19) 0.020(2) 0.0108(17) 0.010(2) 0.010(2)
C6A 0.036(4) 0.029(2) 0.022(3) 0.012(2) 0.017(3) 0.012(3)
C7A 0.033(6) 0.039(4) 0.031(4) 0.021(3) 0.018(4) 0.009(4)
C8A 0.049(5) 0.031(4) 0.031(4) 0.018(3) 0.020(4) 0.002(3)
C9A 0.032(6) 0.030(4) 0.024(3) 0.008(3) 0.012(4) 0.001(3)
C10A 0.022(3) 0.0164(19) 0.017(2) 0.0103(16) 0.0043(19) 0.0123(19)
C11A 0.020(5) 0.020(2) 0.019(3) 0.011(2) 0.008(3) 0.006(3)
C12A 0.040(3) 0.016(4) 0.024(3) 0.005(3) -0.005(2) 0.006(3)
C13A 0.056(4) 0.021(3) 0.015(3) 0.003(2) 0.000(3) 0.017(2)
C14A 0.051(3) 0.025(4) 0.014(4) 0.007(4) 0.008(3) 0.014(3)
C15A 0.036(3) 0.021(3) 0.016(3) 0.009(3) 0.003(2) 0.012(2)
C16A 0.010(3) 0.0126(19) 0.016(3) 0.005(2) 0.003(2) 0.005(2)
C17A 0.009(3) 0.0153(16) 0.0200(18) 0.0104(14) 0.0074(18) 0.0042(18)
C18A 0.017(3) 0.012(2) 0.020(3) 0.008(2) 0.007(2) 0.0083(19)
C19A 0.019(3) 0.010(3) 0.016(3) 0.005(2) 0.003(2) 0.006(2)
C20A 0.021(2) 0.015(3) 0.021(4) 0.009(3) 0.010(2) 0.011(2)
C21A 0.026(3) 0.021(4) 0.019(4) 0.006(3) 0.004(3) 0.015(3)
C22A 0.034(3) 0.025(3) 0.0187(17) 0.0192(19) 0.0154(17) 0.016(3)
C23A 0.025(4) 0.027(5) 0.019(6) 0.013(5) 0.013(4) 0.013(4)
C24A 0.021(4) 0.025(3) 0.020(5) 0.014(3) 0.007(3) 0.014(3)
C25A 0.014(3) 0.012(4) 0.003(6) -0.002(4) 0.002(4) 0.002(3)
C26A 0.029(3) 0.028(4) 0.027(3) 0.014(3) 0.016(2) 0.016(2)
C27A 0.032(7) 0.046(5) 0.018(6) 0.016(5) 0.015(5) 0.018(5)
C28A 0.034(3) 0.025(3) 0.0187(17) 0.0192(19) 0.0154(17) 0.016(3)
C29A 0.034(3) 0.042(7) 0.045(3) 0.023(4) 0.024(3) 0.035(4)
C30A 0.030(5) 0.020(8) 0.033(3) 0.017(5) 0.019(3) 0.015(6)
C31A 0.016(2) 0.015(3) 0.011(4) 0.003(3) 0.003(2) 0.008(2)
C32A 0.020(3) 0.0203(19) 0.017(3) 0.013(2) 0.012(2) 0.012(2)
C33A 0.015(2) 0.017(3) 0.010(2) 0.0081(19) 0.0007(18) 0.0075(19)
C34A 0.020(2) 0.0152(19) 0.017(2) 0.0071(17) 0.0077(16) 0.0093(17)
C35A 0.022(4) 0.022(2) 0.014(4) 0.011(3) 0.006(4) 0.011(3)
C36A 0.031(5) 0.025(4) 0.028(4) 0.009(3) 0.018(3) 0.013(4)
C37A 0.0274(18) 0.027(2) 0.020(3) 0.013(2) 0.0199(19) 0.0190(16)
C38A 0.022(4) 0.026(2) 0.034(3) 0.018(2) 0.010(3) 0.017(3)
C39A 0.025(3) 0.022(2) 0.019(2) 0.0105(18) 0.012(2) 0.014(2)
C40A 0.0168(19) 0.016(2) 0.012(2) 0.0075(18) 0.0042(16) 0.0073(17)
C41A 0.018(2) 0.021(3) 0.016(2) 0.010(2) 0.0050(16) 0.011(2)
C42A 0.020(2) 0.026(2) 0.019(2) 0.0120(18) 0.0113(18) 0.015(2)
C43A 0.0274(18) 0.027(2) 0.020(3) 0.013(2) 0.0199(19) 0.0190(16)
C44A 0.030(4) 0.038(4) 0.024(5) 0.026(4) 0.015(4) 0.025(4)
C45A 0.021(3) 0.026(2) 0.028(2) 0.0176(19) 0.014(2) 0.017(2)
C46A 0.018(3) 0.014(3) 0.0092(18) 0.0061(18) 0.0044(17) 0.005(3)
C47A 0.011(5) 0.017(2) 0.012(3) 0.005(2) -0.001(4) 0.007(4)
C48A 0.038(4) 0.028(2) 0.020(3) 0.011(2) 0.006(3) 0.021(3)
C49A 0.047(3) 0.016(2) 0.024(2) 0.014(2) 0.005(2) 0.012(2)
C50A 0.021(6) 0.023(2) 0.022(3) 0.012(2) 0.009(3) 0.003(3)
C51A 0.020(4) 0.016(4) 0.020(2) 0.010(3) 0.007(2) 0.011(2)
C52A 0.014(2) 0.011(2) 0.013(3) 0.006(2) 0.009(2) 0.0099(18)
C53A 0.011(2) 0.0172(19) 0.015(4) 0.010(2) 0.004(2) 0.0070(17)
C54A 0.018(3) 0.020(2) 0.013(3) 0.008(2) 0.005(2) 0.010(2)
C55A 0.025(4) 0.021(2) 0.013(3) 0.011(2) 0.008(3) 0.012(2)
C56A 0.014(3) 0.016(2) 0.023(2) 0.0114(19) 0.011(2) 0.005(2)
C57A 0.0144(18) 0.0127(19) 0.0146(19) 0.0049(16) 0.0039(15) 0.0059(16)
C58A 0.009(4) 0.013(2) 0.014(2) 0.0071(18) 0.004(3) 0.007(2)
C59A 0.0170(16) 0.0194(14) 0.010(3) 0.0093(19) 0.0039(19) 0.0069(13)
C60A 0.022(3) 0.032(3) 0.012(4) 0.012(3) 0.011(3) 0.012(2)
C61A 0.017(3) 0.024(3) 0.023(4) 0.006(3) 0.010(3) 0.009(3)
C62A 0.020(3) 0.021(2) 0.023(3) 0.010(2) 0.008(3) 0.012(2)
C63A 0.0170(16) 0.0194(14) 0.010(3) 0.0093(19) 0.0039(19) 0.0069(13)
F1 0.0131(11) 0.0225(11) 0.0158(15) 0.0068(11) 0.0045(10) 0.0033(10)
F2 0.0385(19) 0.025(2) 0.0406(17) 0.0212(17) 0.0116(14) -0.0006(15)
F3 0.068(2) 0.0228(13) 0.0458(18) 0.0234(14) 0.0085(16) 0.0171(15)
F4 0.048(2) 0.0342(17) 0.0437(18) 0.0224(14) 0.0127(15) 0.0278(17)
F5 0.0202(17) 0.0236(15) 0.0237(13) 0.0121(12) 0.0097(12) 0.0117(14)
F6 0.0344(15) 0.0435(19) 0.019(2) 0.0214(18) 0.0160(15) 0.0240(15)
F7 0.0375(17) 0.0552(19) 0.0306(16) 0.0278(15) 0.0265(13) 0.0268(16)
F8 0.0320(15) 0.045(2) 0.036(2) 0.0177(17) 0.0241(14) 0.0277(15)
F9 0.048(2) 0.048(3) 0.0404(19) 0.0296(19) 0.0256(18) 0.040(2)
F10 0.0406(18) 0.0363(14) 0.0266(18) 0.0252(13) 0.0239(15) 0.0297(14)
F11 0.0144(12) 0.0232(12) 0.0200(14) 0.0100(11) 0.0047(10) 0.0040(10)
F12 0.023(2) 0.0364(17) 0.0157(12) 0.0124(12) 0.0011(13) 0.0066(17)
F13 0.0344(17) 0.037(2) 0.0152(19) 0.0149(18) 0.0122(14) 0.0125(17)
F14 0.0198(13) 0.0289(14) 0.0257(14) 0.0160(12) 0.0132(11) 0.0058(12)
F15 0.015(2) 0.0272(13) 0.0375(17) 0.0170(12) 0.0101(16) 0.0050(16)
F1A 0.0131(11) 0.0225(11) 0.0158(15) 0.0068(11) 0.0045(10) 0.0033(10)
F2A 0.0385(19) 0.025(2) 0.0406(17) 0.0212(17) 0.0116(14) -0.0006(15)
F3A 0.068(2) 0.0228(13) 0.0458(18) 0.0234(14) 0.0085(16) 0.0171(15)
F4A 0.048(2) 0.0342(17) 0.0437(18) 0.0224(14) 0.0127(15) 0.0278(17)
F5A 0.0202(17) 0.0236(15) 0.0237(13) 0.0121(12) 0.0097(12) 0.0117(14)
F6A 0.0344(15) 0.0435(19) 0.019(2) 0.0214(18) 0.0160(15) 0.0240(15)
F7A 0.0375(17) 0.0552(19) 0.0306(16) 0.0278(15) 0.0265(13) 0.0268(16)
F8A 0.0320(15) 0.045(2) 0.036(2) 0.0177(17) 0.0241(14) 0.0277(15)
F9A 0.048(2) 0.048(3) 0.0404(19) 0.0296(19) 0.0256(18) 0.040(2)
F10A 0.0406(18) 0.0363(14) 0.0266(18) 0.0252(13) 0.0239(15) 0.0297(14)
F11A 0.0144(12) 0.0232(12) 0.0200(14) 0.0100(11) 0.0047(10) 0.0040(10)
F12A 0.023(2) 0.0364(17) 0.0157(12) 0.0124(12) 0.0011(13) 0.0066(17)
F13A 0.0344(17) 0.037(2) 0.0152(19) 0.0149(18) 0.0122(14) 0.0125(17)
F14A 0.0198(13) 0.0289(14) 0.0257(14) 0.0160(12) 0.0132(11) 0.0058(12)
F15A 0.015(2) 0.0272(13) 0.0375(17) 0.0170(12) 0.0101(16) 0.0050(16)
O1 0.0150(17) 0.0187(13) 0.0135(18) 0.0087(12) 0.0097(13) 0.0088(14)
O2 0.0172(15) 0.018(2) 0.011(3) 0.003(2) 0.0052(17) 0.0043(15)
O3 0.014(3) 0.0181(14) 0.0196(15) 0.0063(12) 0.0068(17) 0.0049(18)
O4 0.026(5) 0.028(5) 0.023(5) 0.018(4) 0.011(4) 0.021(4)
O5 0.012(4) 0.017(4) 0.010(4) 0.006(3) 0.008(3) 0.006(3)
O6 0.019(4) 0.025(4) 0.012(4) 0.012(3) 0.007(3) 0.009(3)
O7 0.025(4) 0.018(4) 0.028(5) 0.015(3) 0.013(3) 0.017(3)
O1A 0.0150(17) 0.0187(13) 0.0135(18) 0.0087(12) 0.0097(13) 0.0088(14)
O2A 0.0172(15) 0.018(2) 0.011(3) 0.003(2) 0.0052(17) 0.0043(15)
O3A 0.014(3) 0.0181(14) 0.0196(15) 0.0063(12) 0.0068(17) 0.0049(18)
O4A 0.026(5) 0.028(5) 0.023(5) 0.018(4) 0.011(4) 0.021(4)
O5A 0.012(4) 0.017(4) 0.010(4) 0.006(3) 0.008(3) 0.006(3)
O6A 0.019(4) 0.025(4) 0.012(4) 0.012(3) 0.007(3) 0.009(3)
O7A 0.025(4) 0.018(4) 0.028(5) 0.015(3) 0.013(3) 0.017(3)
U1 0.01423(7) 0.01448(7) 0.01364(7) 0.00819(5) 0.00542(5) 0.00634(6)
U1A 0.01423(7) 0.01448(7) 0.01364(7) 0.00819(5) 0.00542(5) 0.00634(6)

loop_
_atom_type_symbol
_atom_type_description
_atom_type_scat_dispersion_real
_atom_type_scat_dispersion_imag
_atom_type_scat_source
C C 0.0033 0.0016 'International Tables Vol C Tables 4.2.6.8 and 6.1.1.4'
H H 0.0000 0.0000 'International Tables Vol C Tables 4.2.6.8 and 6.1.1.4'
B B 0.0013 0.0007 'International Tables Vol C Tables 4.2.6.8 and 6.1.1.4'
O O 0.0106 0.0060 'International Tables Vol C Tables 4.2.6.8 and 6.1.1.4'
F F 0.0171 0.0103 'International Tables Vol C Tables 4.2.6.8 and 6.1.1.4'
U U -9.6767 9.6646 'International Tables Vol C Tables 4.2.6.8 and 6.1.1.4'

loop_
_geom_angle_atom_site_label_1
_geom_angle_atom_site_label_2
_geom_angle_atom_site_label_3
_geom_angle
O1 B1 C46 107(2)
O1 B1 C52 107(2)
C46 B1 C52 104(2)
O1 B1 C58 107(2)
C46 B1 C58 115(2)
C52 B1 C58 117(2)
O1A B1A C58A 98(2)
O1A B1A C52A 111(2)
C58A B1A C52A 114(2)
O1A B1A C46A 109(2)
C58A B1A C46A 111(3)
C52A B1A C46A 113(2)
C2 C1 O2 120(2)
C2 C1 C10 129(2)
O2 C1 C10 110(2)
C1 C2 C3 129(2)
O3 C3 C2 119(2)
O3 C3 C4 115(2)
C2 C3 C4 126(2)
C9 C4 C5 116(3)
C9 C4 C3 123(2)
C5 C4 C3 120(2)
C6 C5 C4 123(3)
C7 C6 C5 121(3)
C6 C7 C8 120.3(17)
C9 C8 C7 118.1(10)
C4 C9 C8 122.3(16)
C15 C10 C1 122(3)
C15 C10 C11 121(3)
C1 C10 C11 117(2)
C12 C11 C10 111(3)
C13 C12 C11 128(3)
C14 C13 C12 119(3)
C13 C14 C15 120(3)
C10 C15 C14 121(3)
O7 C16 C17 118(2)
O7 C16 C25 119(2)
C17 C16 C25 123(2)
C18 C17 C16 126(2)
C17 C18 O6 123(3)
C17 C18 C19 127(2)
O6 C18 C19 110(2)
C20 C19 C24 117(3)
C20 C19 C18 122(3)
C24 C19 C18 122(2)
C19 C20 C21 122(3)
C20 C21 C22 121(3)
C23 C22 C21 115(2)
C22 C23 C24 122(3)
C23 C24 C19 123(3)
C26 C25 C30 124(2)
C26 C25 C16 119(3)
C30 C25 C16 117(2)
C25 C26 C27 126(3)
C26 C27 C28 111(3)
C29 C28 C27 128(2)
C28 C29 C30 116(2)
C29 C30 C25 116(2)
O4 C31 C32 122(2)
O4 C31 C34 114(2)
C32 C31 C34 123(2)
C33 C32 C31 124(3)
C32 C33 O5 119(3)
C32 C33 C40 125(3)
O5 C33 C40 116(2)
C39 C34 C35 120(2)
C39 C34 C31 122(2)
C35 C34 C31 118.0(19)
C36 C35 C34 115(2)
C37 C36 C35 127(2)
C36 C37 C38 119.4(18)
C39 C38 C37 113.8(19)
C34 C39 C38 124(2)
C41 C40 C45 118(3)
C41 C40 C33 123(3)
C45 C40 C33 119(3)
C42 C41 C40 125(3)
C43 C42 C41 121(3)
C42 C43 C44 118(2)
C45 C44 C43 120(2)
C40 C45 C44 119(3)
C47 C46 C51 114(2)
C47 C46 B1 124(3)
C51 C46 B1 122(2)
C46 C47 F5 119(3)
C46 C47 C48 133(3)
F5 C47 C48 107(2)
F4 C48 C49 119(3)
F4 C48 C47 127(3)
C49 C48 C47 113(3)
F3 C49 C48 120(3)
F3 C49 C50 120(3)
C48 C49 C50 120(3)
F2 C50 C51 127(3)
F2 C50 C49 114(3)
C51 C50 C49 118(3)
F15 C51 C50 111(2)
F15 C51 C46 128(2)
C50 C51 C46 121(2)
C57 C52 C53 115(3)
C57 C52 B1 124(2)
C53 C52 B1 119(2)
F11 C53 C54 122(2)
F11 C53 C52 115(2)
C54 C53 C52 121(3)
C55 C54 F12 120(3)
C55 C54 C53 122(3)
F12 C54 C53 118(3)
F13 C55 C54 125(3)
F13 C55 C56 118(3)
C54 C55 C56 116(3)
C57 C56 F14 119(3)
C57 C56 C55 123(3)
F14 C56 C55 118(3)
F1 C57 C56 116(3)
F1 C57 C52 123(3)
C56 C57 C52 121(3)
C63 C58 C59 124(2)
C63 C58 B1 125(2)
C59 C58 B1 111(2)
F6 C59 C60 122(2)
F6 C59 C58 126(2)
C60 C59 C58 112(2)
C61 C60 C59 129(3)
C61 C60 F7 118(3)
C59 C60 F7 113(2)
C60 C61 F8 125(3)
C60 C61 C62 117(3)
F8 C61 C62 118(3)
F9 C62 C63 119(3)
F9 C62 C61 120(3)
C63 C62 C61 120(3)
F10 C63 C58 122(2)
F10 C63 C62 120(2)
C58 C63 C62 118(2)
C64 C65 C66 112.8(18)
C67 C66 C65 114.8(15)
C68 C67 C66 112.3(14)
C67 C68 C69 113(2)
C75 C70 C71 116.4(7)
C72 C71 C70 123.7(8)
C73 C72 C71 119.6(7)
C73 C72 C76 115.7(7)
C71 C72 C76 124.8(7)
C72 C73 C74 117.0(7)
C75 C74 C73 127.4(8)
C74 C75 C70 115.5(7)
C805 C800 C801 131.5(7)
C802 C801 C800 115.6(7)
C803 C802 C801 120.6(7)
C802 C803 C804 120.8(7)
C806 C804 C803 119.2(7)
C806 C804 C805 114.7(7)
C803 C804 C805 125.7(6)
C800 C805 C804 105.7(6)
O2A C1A C2A 122(2)
O2A C1A C10A 119(2)
C2A C1A C10A 119.2(19)
C3A C2A C1A 117.4(19)
O3A C3A C2A 123(2)
O3A C3A C4A 117(2)
C2A C3A C4A 119(2)
C5A C4A C3A 118(3)
C5A C4A C9A 121(3)
C3A C4A C9A 120(2)
C4A C5A C6A 119(3)
C5A C6A C7A 119(3)
C8A C7A C6A 121.9(17)
C7A C8A C9A 120.2(10)
C8A C9A C4A 118.3(16)
C11A C10A C15A 116(3)
C11A C10A C1A 129(3)
C15A C10A C1A 114(3)
C10A C11A C12A 131(3)
C11A C12A C13A 112(3)
C12A C13A C14A 121(3)
C15A C14A C13A 120(3)
C10A C15A C14A 119(3)
C17A C16A O6A 126(2)
C17A C16A C25A 120(2)
O6A C16A C25A 113(2)
C16A C17A C18A 120(2)
O7A C18A C19A 120(2)
O7A C18A C17A 120(2)
C19A C18A C17A 119(2)
C24A C19A C20A 122(3)
C24A C19A C18A 116(2)
C20A C19A C18A 123(3)
C21A C20A C19A 117(3)
C22A C21A C20A 120(3)
C21A C22A C23A 125(2)
C24A C23A C22A 116(3)
C23A C24A C19A 119(3)
C30A C25A C16A 129(3)
C30A C25A C26A 113(2)
C16A C25A C26A 119(2)
C27A C26A C25A 115(3)
C28A C27A C26A 130(3)
C27A C28A C29A 111(2)
C30A C29A C28A 126(2)
C29A C30A C25A 124(3)
O5A C31A C32A 122(2)
O5A C31A C34A 116(2)
C32A C31A C34A 121(3)
C31A C32A C33A 122(3)
O4A C33A C32A 125(3)
O4A C33A C40A 115(2)
C32A C33A C40A 120(2)
C35A C34A C39A 119(2)
C35A C34A C31A 121(2)
C39A C34A C31A 120(2)
C34A C35A C36A 126(2)
C35A C36A C37A 112(2)
C38A C37A C36A 121(2)
C37A C38A C39A 128(2)
C38A C39A C34A 115(2)
C45A C40A C41A 119(3)
C45A C40A C33A 126(3)
C41A C40A C33A 115(3)
C42A C41A C40A 117(3)
C41A C42A C43A 119(3)
C44A C43A C42A 122(3)
C43A C44A C45A 121(3)
C44A C45A C40A 122(3)
C51A C46A C47A 113(2)
C51A C46A B1A 133(3)
C47A C46A B1A 114(2)
C48A C47A F5A 126(2)
C48A C47A C46A 114(3)
F5A C47A C46A 119(2)
C47A C48A C49A 127(3)
C47A C48A F4A 113(3)
C49A C48A F4A 120(3)
C50A C49A C48A 117(3)
C50A C49A F3A 120(3)
C48A C49A F3A 122(3)
C49A C50A C51A 121(3)
C49A C50A F2A 125(3)
C51A C50A F2A 114(3)
C50A C51A C46A 128(3)
C50A C51A F15A 119(3)
C46A C51A F15A 113(2)
C53A C52A C57A 111(2)
C53A C52A B1A 120(3)
C57A C52A B1A 127(2)
F11A C53A C52A 122(2)
F11A C53A C54A 111(2)
C52A C53A C54A 126(3)
C53A C54A F12A 123(3)
C53A C54A C55A 118(2)
F12A C54A C55A 119(2)
C56A C55A F13A 122(3)
C56A C55A C54A 120(3)
F13A C55A C54A 118(2)
F14A C56A C55A 122(3)
F14A C56A C57A 121(3)
C55A C56A C57A 116(3)
F1A C57A C52A 120(3)
F1A C57A C56A 113(2)
C52A C57A C56A 127(2)
C59A C58A C63A 103(2)
C59A C58A B1A 127(2)
C63A C58A B1A 129(2)
C58A C59A C60A 137(2)
C58A C59A F6A 113(2)
C60A C59A F6A 109.9(19)
F7A C60A C59A 129(3)
F7A C60A C61A 121(3)
C59A C60A C61A 110(2)
C62A C61A F8A 121(3)
C62A C61A C60A 121(3)
F8A C61A C60A 117(3)
C61A C62A C63A 120(3)
C61A C62A F9A 119(3)
C63A C62A F9A 121(3)
C62A C63A C58A 128(2)
C62A C63A F10A 112(2)
C58A C63A F10A 119.4(19)
C57 F1 U1 127.5(16)
C57A F1A U1A 128.2(15)
B1 O1 U1 160.9(19)
C1 O2 U1 139.9(16)
C3 O3 U1 137.2(15)
C31 O4 U1 136.8(17)
C33 O5 U1 137.2(14)
C18 O6 U1 139.0(15)
C16 O7 U1 144.4(17)
B1A O1A U1A 159.9(19)
C1A O2A U1A 145.8(17)
C3A O3A U1A 138.1(16)
C33A O4A U1A 133.7(16)
C31A O5A U1A 137.5(17)
C16A O6A U1A 137.8(15)
C18A O7A U1A 141.0(16)
O1 U1 O4 87.9(7)
O1 U1 O2 166.0(8)
O4 U1 O2 93.9(7)
O1 U1 O3 122.4(7)
O4 U1 O3 76.8(7)
O2 U1 O3 71.4(7)
O1 U1 O7 91.8(7)
O4 U1 O7 153.2(6)
O2 U1 O7 80.4(7)
O3 U1 O7 124.7(6)
O1 U1 O5 88.1(7)
O4 U1 O5 71.0(6)
O2 U1 O5 79.4(6)
O3 U1 O5 134.4(6)
O7 U1 O5 82.2(5)
O1 U1 O6 84.4(6)
O4 U1 O6 136.8(6)
O2 U1 O6 103.5(6)
O3 U1 O6 72.0(6)
O7 U1 O6 69.7(5)
O5 U1 O6 150.6(4)
O1 U1 F1 60.3(7)
O4 U1 F1 75.1(5)
O2 U1 F1 133.5(6)
O3 U1 F1 62.1(6)
O7 U1 F1 127.2(5)
O5 U1 F1 134.1(5)
O6 U1 F1 64.2(4)
O1A U1A O2A 164.8(8)
O1A U1A O4A 83.5(7)
O2A U1A O4A 82.6(7)
O1A U1A O7A 90.5(6)
O2A U1A O7A 98.2(6)
O4A U1A O7A 148.5(5)
O1A U1A O6A 88.5(7)
O2A U1A O6A 82.6(7)
O4A U1A O6A 77.3(5)
O7A U1A O6A 71.6(5)
O1A U1A O5A 88.6(6)
O2A U1A O5A 93.1(6)
O4A U1A O5A 73.0(5)
O7A U1A O5A 137.9(5)
O6A U1A O5A 150.4(5)
O1A U1A O3A 126.2(7)
O2A U1A O3A 68.7(7)
O4A U1A O3A 135.8(6)
O7A U1A O3A 71.2(6)
O6A U1A O3A 128.3(6)
O5A U1A O3A 75.7(6)
O1A U1A F1A 63.2(6)
O2A U1A F1A 131.7(6)
O4A U1A F1A 133.9(5)
O7A U1A F1A 67.2(5)
O6A U1A F1A 128.8(5)
O5A U1A F1A 75.0(5)
O3A U1A F1A 63.0(6)

loop_
_geom_bond_atom_site_label_1
_geom_bond_atom_site_label_2
_geom_bond_distance
B1 O1 1.50(4)
B1 C46 1.63(4)
B1 C52 1.71(4)
B1 C58 1.74(4)
B1A O1A 1.52(4)
B1A C58A 1.58(4)
B1A C52A 1.59(4)
B1A C46A 1.65(4)
C1 C2 1.27(3)
C1 O2 1.35(3)
C1 C10 1.43(4)
C2 C3 1.41(3)
C3 O3 1.34(3)
C3 C4 1.50(4)
C4 C9 1.38(3)
C4 C5 1.43(4)
C5 C6 1.34(4)
C6 C7 1.34(4)
C7 C8 1.414(15)
C8 C9 1.401(16)
C10 C15 1.41(4)
C10 C11 1.48(4)
C11 C12 1.44(4)
C12 C13 1.37(5)
C13 C14 1.33(5)
C14 C15 1.42(4)
C16 O7 1.22(3)
C16 C17 1.49(4)
C16 C25 1.54(4)
C17 C18 1.25(3)
C18 O6 1.34(3)
C18 C19 1.50(4)
C19 C20 1.36(4)
C19 C24 1.40(4)
C20 C21 1.38(4)
C21 C22 1.48(4)
C22 C23 1.35(3)
C23 C24 1.38(4)
C25 C26 1.31(4)
C25 C30 1.46(4)
C26 C27 1.37(4)
C27 C28 1.48(4)
C28 C29 1.40(4)
C29 C30 1.43(4)
C31 O4 1.35(3)
C31 C32 1.43(4)
C31 C34 1.50(3)
C32 C33 1.31(4)
C33 O5 1.33(3)
C33 C40 1.43(4)
C34 C39 1.391(9)
C34 C35 1.456(9)
C35 C36 1.405(9)
C36 C37 1.308(9)
C37 C38 1.535(9)
C38 C39 1.414(9)
C40 C41 1.39(4)
C40 C45 1.40(4)
C41 C42 1.36(4)
C42 C43 1.35(4)
C43 C44 1.50(3)
C44 C45 1.42(4)
C46 C47 1.30(4)
C46 C51 1.46(4)
C47 F5 1.38(3)
C47 C48 1.45(4)
C48 F4 1.29(3)
C48 C49 1.41(5)
C49 F3 1.32(3)
C49 C50 1.48(4)
C50 F2 1.28(3)
C50 C51 1.45(4)
C51 F15 1.31(3)
C52 C57 1.35(4)
C52 C53 1.43(4)
C53 F11 1.37(3)
C53 C54 1.38(4)
C54 C55 1.29(4)
C54 F12 1.31(3)
C55 F13 1.28(3)
C55 C56 1.42(4)
C56 C57 1.34(4)
C56 F14 1.39(3)
C57 F1 1.34(3)
C58 C63 1.33(3)
C58 C59 1.49(3)
C59 F6 1.30(3)
C59 C60 1.35(4)
C60 C61 1.31(4)
C60 F7 1.44(3)
C61 F8 1.37(3)
C61 C62 1.43(4)
C62 F9 1.31(3)
C62 C63 1.41(3)
C63 F10 1.25(3)
C64 C65 1.53(3)
C65 C66 1.58(4)
C66 C67 1.505(12)
C67 C68 1.47(3)
C68 C69 1.54(4)
C70 C75 1.415(9)
C70 C71 1.425(8)
C71 C72 1.367(8)
C72 C73 1.329(8)
C72 C76 1.586(10)
C73 C74 1.382(8)
C74 C75 1.358(8)
C800 C805 1.363(9)
C800 C801 1.405(8)
C801 C802 1.343(8)
C802 C803 1.294(8)
C803 C804 1.404(8)
C804 C806 1.392(8)
C804 C805 1.420(8)
C1A O2A 1.27(3)
C1A C2A 1.50(3)
C1A C10A 1.51(4)
C2A C3A 1.42(3)
C3A O3A 1.20(3)
C3A C4A 1.44(4)
C4A C5A 1.35(4)
C4A C9A 1.47(3)
C5A C6A 1.42(4)
C6A C7A 1.42(3)
C7A C8A 1.341(16)
C8A C9A 1.389(16)
C10A C11A 1.31(4)
C10A C15A 1.37(4)
C11A C12A 1.35(4)
C12A C13A 1.39(5)
C13A C14A 1.40(5)
C14A C15A 1.37(4)
C16A C17A 1.30(3)
C16A O6A 1.35(3)
C16A C25A 1.42(4)
C17A C18A 1.54(3)
C18A O7A 1.27(3)
C18A C19A 1.45(4)
C19A C24A 1.38(4)
C19A C20A 1.41(4)
C20A C21A 1.41(4)
C21A C22A 1.27(4)
C22A C23A 1.44(3)
C23A C24A 1.38(4)
C25A C30A 1.34(4)
C25A C26A 1.50(4)
C26A C27A 1.42(4)
C27A C28A 1.29(4)
C28A C29A 1.36(4)
C29A C30A 1.34(4)
C31A O5A 1.25(3)
C31A C32A 1.34(4)
C31A C34A 1.47(3)
C32A C33A 1.49(4)
C33A O4A 1.26(3)
C33A C40A 1.53(4)
C34A C35A 1.351(9)
C34A C39A 1.393(9)
C35A C36A 1.360(9)
C36A C37A 1.471(9)
C37A C38A 1.238(9)
C38A C39A 1.354(9)
C40A C45A 1.37(4)
C40A C41A 1.40(4)
C41A C42A 1.38(4)
C42A C43A 1.42(4)
C43A C44A 1.27(3)
C44A C45A 1.32(4)
C46A C51A 1.31(4)
C46A C47A 1.50(4)
C47A C48A 1.32(4)
C47A F5A 1.33(3)
C48A C49A 1.33(5)
C48A F4A 1.42(3)
C49A C50A 1.26(4)
C49A F3A 1.38(3)
C50A C51A 1.30(4)
C50A F2A 1.44(3)
C51A F15A 1.41(3)
C52A C53A 1.36(4)
C52A C57A 1.42(4)
C53A F11A 1.35(3)
C53A C54A 1.38(4)
C54A F12A 1.39(3)
C54A C55A 1.45(4)
C55A C56A 1.34(4)
C55A F13A 1.39(3)
C56A F14A 1.31(3)
C56A C57A 1.43(4)
C57A F1A 1.37(3)
C58A C59A 1.32(3)
C58A C63A 1.43(3)
C59A C60A 1.41(4)
C59A F6A 1.41(3)
C60A F7A 1.26(3)
C60A C61A 1.43(4)
C61A C62A 1.30(4)
C61A F8A 1.33(3)
C62A C63A 1.38(3)
C62A F9A 1.38(3)
C63A F10A 1.44(3)
F1 U1 2.933(16)
F1A U1A 2.879(16)
O1 U1 1.933(18)
O2 U1 2.250(18)
O3 U1 2.27(2)
O4 U1 2.188(14)
O5 U1 2.276(15)
O6 U1 2.279(13)
O7 U1 2.274(16)
O1A U1A 1.958(18)
O2A U1A 2.144(18)
O3A U1A 2.37(2)
O4A U1A 2.228(16)
O5A U1A 2.295(14)
O6A U1A 2.255(16)
O7A U1A 2.238(13)
